data_7707767
loop_
_publ_author_name
'Zong, Zhaohui'
'Zhang, Heng'
'Hao, Aiyou'
'Xing, Pengyao'

_publ_section_title
;
 The origin of supramolecular chirality in 1-ferrocenyl amino acids.
;
_journal_issue 28
_journal_name_full 'Dalton transactions (Cambridge, England : 2003)'
_journal_page_first 9695
_journal_page_last 9699
_journal_paper_doi 10.1039/d1dt01905h
_journal_volume 50
_journal_year 2021
_chemical_absolute_configuration syn
_chemical_formula_moiety 'C19 H17 Fe N O3'
_chemical_formula_sum 'C19 H17 Fe N O3'
_chemical_formula_weight 363.18
_space_group_crystal_system monoclinic
_space_group_IT_number 4
_space_group_name_Hall 'P 2yb'
_space_group_name_H-M_alt 'P 1 21 1'
_atom_sites_solution_hydrogens geom
_audit_creation_date 2020-07-30
_audit_creation_method
;
Olex2 1.2
(compiled 2018.05.29 svn.r3508 for OlexSys, GUI svn.r5506)
;
_audit_update_record
;
2021-05-05 deposited with the CCDC.	2021-06-30 downloaded from the CCDC.
;
_cell_angle_alpha 90
_cell_angle_beta 109.602(13)
_cell_angle_gamma 90
_cell_formula_units_Z 2
_cell_length_a 7.6376(7)
_cell_length_b 10.6097(15)
_cell_length_c 10.4208(14)
_cell_measurement_reflns_used 1596
_cell_measurement_temperature 173.00(10)
_cell_measurement_theta_max 74.5890
_cell_measurement_theta_min 4.4690
_cell_volume 795.49(18)
_computing_cell_refinement 'CrysAlisPro 1.171.40.68a (Rigaku OD, 2019)'
_computing_data_collection 'CrysAlisPro 1.171.40.68a (Rigaku OD, 2019)'
_computing_data_reduction 'CrysAlisPro 1.171.40.68a (Rigaku OD, 2019)'
_computing_molecular_graphics 'Olex2 (Dolomanov et al., 2009)'
_computing_publication_material 'Olex2 (Dolomanov et al., 2009)'
_computing_structure_refinement 'ShelXL (Sheldrick, 2015)'
_computing_structure_solution 'SHELXT 2018/2 (Sheldrick, 2018)'
_diffrn_ambient_environment N~2~
_diffrn_ambient_temperature 173.00(10)
_diffrn_detector 'Hybrid Pixel Array Detector'
_diffrn_detector_area_resol_mean 10.0000
_diffrn_detector_type HyPix
_diffrn_measured_fraction_theta_full 0.970
_diffrn_measured_fraction_theta_max 0.985
_diffrn_measurement_details
;
List of Runs (angles in degrees, time in seconds):

  # Type    Start    End  Width  t~exp~   \w     \q     \k     \f   Frames
#--------------------------------------------------------------------------
  1  \w    131.00 178.00   1.00    1.11    --  106.49  41.00 106.00   47
  2  \w     95.00 128.00   1.00    1.11    --  106.49  41.00 106.00   33
  3  \w     48.00  86.00   1.00    0.26    --   48.45  41.00 106.00   38
  4  \w    113.00 178.00   1.00    1.11    --  106.49  38.00-150.00   65
  5  \w    139.00 178.00   1.00    1.11    --  106.49  57.00-180.00   39
  6  \w     92.00 126.00   1.00    1.11    --  106.49  57.00-180.00   34
  7  \w     39.00  64.00   1.00    1.11    --  106.49 -57.00 -30.00   25
  8  \w     39.00  65.00   1.00    1.11    --  106.49 -57.00  90.00   26
  9  \w     11.00  40.00   1.00    0.26    --   48.45 -41.00 -45.00   29
 10  \w    -22.00  27.00   1.00    0.26    --   48.45 -19.00-180.00   49
 11  \w     35.00  64.00   1.00    1.11    --  106.49 -99.00 -90.00   29
 12  \w     68.00 104.00   1.00    1.11    --  106.49 -99.00 -90.00   36
 13  \w     42.00 101.00   1.00    1.11    --  106.49-125.00 -90.00   59
 14  \w    -45.00 -11.00   1.00    0.26    --  -48.45  41.00 106.00   34
 15  \w    -46.00 -21.00   1.00    1.11    --  -86.25  41.00 106.00   25
 16  \w    -50.00 -15.00   1.00    1.11    --  -86.25  57.00 -60.00   35
 17  \w   -108.00 -76.00   1.00    1.11    --  -86.25 -19.00   0.00   32
 18  \w   -106.00 -79.00   1.00    1.11    --  -86.25 -41.00 -45.00   27
 19  \w   -161.00-116.00   1.00    1.11    --  -86.25 -19.00   0.00   45
 20  \w   -120.00 -94.00   1.00    0.26    --  -48.45 -41.00 -45.00   26
 21  \w    -92.00 -38.00   1.00    0.26    --  -48.45 -41.00 -45.00   54
;
_diffrn_measurement_device 'four-circle diffractometer'
_diffrn_measurement_device_type 'XtaLAB Synergy, Dualflex, HyPix'
_diffrn_measurement_method '\w scans'
_diffrn_measurement_specimen_support 'Mitegen 50um'
_diffrn_orient_matrix_type 'CrysAlisPro convention (1999,Acta A55,543-557)'
_diffrn_orient_matrix_UB_11 -0.0949151000
_diffrn_orient_matrix_UB_12 0.0648328000
_diffrn_orient_matrix_UB_13 0.0916537000
_diffrn_orient_matrix_UB_21 -0.1636521000
_diffrn_orient_matrix_UB_22 0.0382677000
_diffrn_orient_matrix_UB_23 -0.1272043000
_diffrn_orient_matrix_UB_31 -0.1001286000
_diffrn_orient_matrix_UB_32 -0.1239892000
_diffrn_orient_matrix_UB_33 0.0088065000
_diffrn_radiation_collimation 0.3
_diffrn_radiation_monochromator mirror
_diffrn_radiation_probe x-ray
_diffrn_radiation_type CuK\a
_diffrn_radiation_wavelength 1.54184
_diffrn_reflns_av_R_equivalents 0.0568
_diffrn_reflns_av_unetI/netI 0.0705
_diffrn_reflns_Laue_measured_fraction_full 0.970
_diffrn_reflns_Laue_measured_fraction_max 0.985
_diffrn_reflns_limit_h_max 8
_diffrn_reflns_limit_h_min -9
_diffrn_reflns_limit_k_max 11
_diffrn_reflns_limit_k_min -12
_diffrn_reflns_limit_l_max 12
_diffrn_reflns_limit_l_min -12
_diffrn_reflns_number 4132
_diffrn_reflns_point_group_measured_fraction_full 0.759
_diffrn_reflns_point_group_measured_fraction_max 0.772
_diffrn_reflns_theta_full 67.684
_diffrn_reflns_theta_max 67.042
_diffrn_reflns_theta_min 4.504
_diffrn_source 'micro-focus sealed X-ray tube'
_diffrn_source_current 24.0
_diffrn_source_power 1.2
_diffrn_source_target Mo
_diffrn_source_type 'PhotonJet (Cu) X-ray Source'
_diffrn_source_voltage 50.0
_exptl_absorpt_coefficient_mu 7.745
_exptl_absorpt_correction_T_max 1.00000
_exptl_absorpt_correction_T_min 0.60378
_exptl_absorpt_correction_type multi-scan
_exptl_absorpt_process_details
;
CrysAlisPro 1.171.40.68a (Rigaku Oxford Diffraction, 2019)
Empirical absorption correction using spherical harmonics,
 implemented in SCALE3 ABSPACK scaling algorithm.
;
_exptl_crystal_colour 'clear light yellow'
_exptl_crystal_colour_lustre clear
_exptl_crystal_colour_modifier light
_exptl_crystal_colour_primary yellow
_exptl_crystal_density_diffrn 1.516
_exptl_crystal_description needle
_exptl_crystal_F_000 376
_exptl_crystal_size_max 0.04
_exptl_crystal_size_mid 0.03
_exptl_crystal_size_min 0.02
_refine_diff_density_max 0.486
_refine_diff_density_min -0.624
_refine_diff_density_rms 0.068
_refine_ls_abs_structure_details
;
 Flack x determined using 568 quotients [(I+)-(I-)]/[(I+)+(I-)]
 (Parsons and Flack (2004), Acta Cryst. A60, s61).
;
_refine_ls_abs_structure_Flack 0.004(8)
_refine_ls_extinction_method none
_refine_ls_goodness_of_fit_ref 1.026
_refine_ls_hydrogen_treatment constr
_refine_ls_matrix_type full
_refine_ls_number_parameters 218
_refine_ls_number_reflns 2191
_refine_ls_number_restraints 1
_refine_ls_restrained_S_all 1.026
_refine_ls_R_factor_all 0.0523
_refine_ls_R_factor_gt 0.0455
_refine_ls_shift/su_max 0.000
_refine_ls_shift/su_mean 0.000
_refine_ls_structure_factor_coef Fsqd
_refine_ls_weighting_details 'w=1/[\s^2^(Fo^2^)+(0.0356P)^2^+0.6495P] where P=(Fo^2^+2Fc^2^)/3'
_refine_ls_weighting_scheme calc
_refine_ls_wR_factor_gt 0.1036
_refine_ls_wR_factor_ref 0.1073
_reflns_Friedel_coverage 0.478
_reflns_Friedel_fraction_full 0.522
_reflns_Friedel_fraction_max 0.531
_reflns_number_gt 1969
_reflns_number_total 2191
_reflns_threshold_expression 'I > 2\s(I)'
_cod_data_source_file d1dt01905h2.cif
_cod_data_source_block 200730a
_cod_depositor_comments 'Adding full bibliography for 7707767--7707769.cif.'
_cod_database_code 7707767
_shelxl_version_number 2013-4
_chemical_oxdiff_formula FeC
_shelx_space_group_comment
;
The symmetry employed for this shelxl refinement is uniquely defined
by the following loop, which should always be used as a source of
symmetry information in preference to the above space-group names.
They are only intended as comments.
;
_shelx_estimated_absorpt_t_max 0.861
_shelx_estimated_absorpt_t_min 0.747
_diffrn_oxdiff_digest_frames
;
01d529db6dcf2389ae546aea9f0600206500787bcbc
;
_reflns_odcompleteness_completeness 98.41
_reflns_odcompleteness_iscentric 1
_reflns_odcompleteness_theta 66.97
_olex2_refinement_description
;
1. Fixed Uiso
 At 1.2 times of:
  All C(H) groups, All N(H) groups
 At 1.5 times of:
  All O(H) groups
2.a Ternary CH refined with riding coordinates:
 C8(H8)
2.b Aromatic/amide H refined with riding coordinates:
 N9(H9), C19(H19), C22(H22), C18(H18), C21(H21), C17(H17), C3(H3), C6(H6),
 C23(H23), C7(H7), C20(H20), C16(H16), C5(H5), C4(H4), C24(H24)
2.c Idealised tetrahedral OH refined as rotating group:
 O13(H13)
;
_olex2_submission_special_instructions 'No special instructions were received'
_oxdiff_exptl_absorpt_empirical_details
;
Empirical correction (ABSPACK) includes:
- Absorption correction using spherical harmonics
- Frame scaling
;
_oxdiff_exptl_absorpt_empirical_full_max 1.796
_oxdiff_exptl_absorpt_empirical_full_min 0.637

loop_
_space_group_symop_operation_xyz
'x, y, z'
'-x, y+1/2, -z'

loop_
_atom_site_label
_atom_site_type_symbol
_atom_site_fract_x
_atom_site_fract_y
_atom_site_fract_z
_atom_site_U_iso_or_equiv
_atom_site_adp_type
_atom_site_occupancy
_atom_site_site_symmetry_order
_atom_site_calc_flag
_atom_site_refinement_flags_posn
_atom_site_refinement_flags_adp
_atom_site_refinement_flags_occupancy
_atom_site_disorder_assembly
_atom_site_disorder_group
Fe1 Fe 0.39181(10) 0.41848(13) 0.07813(9) 0.0275(3) Uani 1 1 d . . . . .
O13 O 0.0334(7) 0.6089(5) 0.6107(5) 0.0388(13) Uani 1 1 d . . . . .
H13 H -0.0204 0.6727 0.6219 0.058 Uiso 1 1 calc GR . . . .
O11 O 0.1063(6) 0.2867(5) 0.2831(5) 0.0362(12) Uani 1 1 d . . . . .
O14 O 0.0346(7) 0.7075(5) 0.4208(5) 0.0432(14) Uani 1 1 d . . . . .
N9 N 0.1198(8) 0.4976(5) 0.3157(6) 0.0296(13) Uani 1 1 d . . . . .
H9 H 0.1155 0.5707 0.2791 0.036 Uiso 1 1 calc R . . . .
C19 C 0.1619(10) 0.5285(8) 0.0421(8) 0.0328(18) Uani 1 1 d . . . . .
H19 H 0.1604 0.6091 0.0767 0.039 Uiso 1 1 calc R . . . .
C22 C 0.6240(11) 0.5188(11) 0.1886(13) 0.064(3) Uani 1 1 d . . . . .
H22 H 0.6278 0.6025 0.2159 0.076 Uiso 1 1 calc R . . . .
C15 C 0.1406(6) 0.4155(10) 0.1062(5) 0.0281(11) Uani 1 1 d . . . . .
C10 C 0.1206(7) 0.3960(8) 0.2420(6) 0.0304(16) Uani 1 1 d . . . . .
C18 C 0.1859(10) 0.4994(9) -0.0832(8) 0.0377(19) Uani 1 1 d . . . . .
H18 H 0.2006 0.5570 -0.1461 0.045 Uiso 1 1 calc R . . . .
C12 C 0.0577(8) 0.6145(7) 0.4913(7) 0.0322(15) Uani 1 1 d . . . . .
C8 C 0.1258(8) 0.4895(6) 0.4566(6) 0.0264(13) Uani 1 1 d . . . . .
H8 H 0.0419 0.4224 0.4646 0.032 Uiso 1 1 calc R . . . .
C21 C 0.6412(11) 0.4747(10) 0.0653(10) 0.048(2) Uani 1 1 d . . . . .
H21 H 0.6557 0.5244 -0.0039 0.058 Uiso 1 1 calc R . . . .
C2 C 0.3227(9) 0.4607(6) 0.5516(7) 0.0262(15) Uani 1 1 d . . . . .
C17 C 0.1835(10) 0.3658(8) -0.0952(8) 0.037(2) Uani 1 1 d . . . . .
H17 H 0.1982 0.3211 -0.1677 0.044 Uiso 1 1 calc R . . . .
C3 C 0.3742(9) 0.3400(8) 0.5979(8) 0.0367(17) Uani 1 1 d . . . . .
H3 H 0.2858 0.2761 0.5755 0.044 Uiso 1 1 calc R . . . .
C6 C 0.6371(10) 0.5282(9) 0.6674(9) 0.052(2) Uani 1 1 d . . . . .
H6 H 0.7248 0.5926 0.6913 0.063 Uiso 1 1 calc R . . . .
C23 C 0.5999(8) 0.4114(16) 0.2636(7) 0.057(2) Uani 1 1 d . . . . .
H23 H 0.5842 0.4122 0.3484 0.068 Uiso 1 1 calc R . . . .
C7 C 0.4569(10) 0.5541(8) 0.5861(8) 0.0386(16) Uani 1 1 d . . . . .
H7 H 0.4251 0.6356 0.5539 0.046 Uiso 1 1 calc R . . . .
C20 C 0.6324(11) 0.3421(11) 0.0659(10) 0.050(2) Uani 1 1 d . . . . .
H20 H 0.6435 0.2889 -0.0019 0.060 Uiso 1 1 calc R . . . .
C16 C 0.1555(9) 0.3119(8) 0.0204(8) 0.0345(18) Uani 1 1 d . . . . .
H16 H 0.1480 0.2265 0.0378 0.041 Uiso 1 1 calc R . . . .
C5 C 0.6868(8) 0.4081(12) 0.7130(7) 0.0496(18) Uani 1 1 d . . . . .
H5 H 0.8082 0.3904 0.7677 0.060 Uiso 1 1 calc R . . . .
C4 C 0.5546(10) 0.3127(8) 0.6767(8) 0.045(2) Uani 1 1 d . . . . .
H4 H 0.5878 0.2305 0.7057 0.054 Uiso 1 1 calc R . . . .
C24 C 0.6042(11) 0.3044(10) 0.1858(9) 0.045(2) Uani 1 1 d . . . . .
H24 H 0.5904 0.2216 0.2101 0.054 Uiso 1 1 calc R . . . .

loop_
_atom_site_aniso_label
_atom_site_aniso_U_11
_atom_site_aniso_U_22
_atom_site_aniso_U_33
_atom_site_aniso_U_23
_atom_site_aniso_U_13
_atom_site_aniso_U_12
Fe1 0.0178(4) 0.0356(5) 0.0295(4) 0.0001(6) 0.0086(3) 0.0007(6)
O13 0.047(3) 0.040(3) 0.035(3) 0.002(2) 0.022(2) 0.013(2)
O11 0.042(3) 0.028(3) 0.046(3) 0.000(2) 0.023(2) -0.005(2)
O14 0.057(3) 0.036(3) 0.045(3) 0.007(3) 0.029(3) 0.015(3)
N9 0.035(3) 0.024(3) 0.031(3) 0.001(3) 0.012(2) 0.006(2)
C19 0.024(3) 0.040(5) 0.033(4) 0.007(3) 0.009(3) 0.004(3)
C22 0.022(4) 0.064(8) 0.092(8) -0.028(7) 0.003(5) -0.008(4)
C15 0.014(2) 0.037(3) 0.031(3) 0.005(4) 0.0040(19) 0.005(4)
C10 0.015(2) 0.039(5) 0.038(3) -0.003(3) 0.009(2) 0.000(3)
C18 0.027(4) 0.052(6) 0.031(4) 0.014(4) 0.006(3) -0.001(3)
C12 0.027(3) 0.043(4) 0.030(3) 0.002(3) 0.013(3) 0.005(3)
C8 0.027(3) 0.027(4) 0.028(3) 0.005(3) 0.013(3) 0.003(3)
C21 0.025(4) 0.061(6) 0.058(5) -0.002(5) 0.013(4) -0.005(4)
C2 0.022(3) 0.029(4) 0.031(3) 0.000(3) 0.014(2) 0.000(2)
C17 0.029(3) 0.057(6) 0.025(3) -0.010(3) 0.009(3) -0.008(3)
C3 0.026(3) 0.031(4) 0.052(4) 0.004(4) 0.011(3) -0.004(3)
C6 0.028(4) 0.059(6) 0.069(6) -0.017(5) 0.016(4) -0.014(4)
C23 0.023(3) 0.107(7) 0.034(3) 0.006(7) 0.001(2) 0.004(6)
C7 0.033(3) 0.035(4) 0.052(4) -0.002(4) 0.020(3) -0.009(3)
C20 0.027(4) 0.068(7) 0.059(5) -0.007(6) 0.021(4) 0.010(4)
C16 0.025(3) 0.035(5) 0.041(4) -0.008(4) 0.009(3) 0.000(3)
C5 0.022(3) 0.063(5) 0.059(4) 0.005(6) 0.007(3) 0.011(4)
C4 0.030(4) 0.046(5) 0.051(5) 0.006(4) 0.005(3) 0.009(3)
C24 0.030(4) 0.057(7) 0.050(5) 0.017(5) 0.015(4) 0.010(4)

loop_
_atom_type_symbol
_atom_type_description
_atom_type_scat_dispersion_real
_atom_type_scat_dispersion_imag
_atom_type_scat_source
C C 0.0181 0.0091 'International Tables Vol C Tables 4.2.6.8 and 6.1.1.4'
H H 0.0000 0.0000 'International Tables Vol C Tables 4.2.6.8 and 6.1.1.4'
Fe Fe -1.1336 3.1974 'International Tables Vol C Tables 4.2.6.8 and 6.1.1.4'
N N 0.0311 0.0180 'International Tables Vol C Tables 4.2.6.8 and 6.1.1.4'
O O 0.0492 0.0322 'International Tables Vol C Tables 4.2.6.8 and 6.1.1.4'

loop_
_geom_angle_atom_site_label_1
_geom_angle_atom_site_label_2
_geom_angle_atom_site_label_3
_geom_angle
_geom_angle_site_symmetry_1
_geom_angle_site_symmetry_3
_geom_angle_publ_flag
C19 Fe1 C22 109.6(4) . . ?
C19 Fe1 C15 40.5(3) . . ?
C19 Fe1 C18 40.3(3) . . ?
C19 Fe1 C21 125.9(4) . . ?
C19 Fe1 C17 68.1(3) . . ?
C19 Fe1 C23 122.9(4) . . ?
C19 Fe1 C20 161.9(4) . . ?
C19 Fe1 C16 68.9(3) . . ?
C22 Fe1 C18 121.2(4) . . ?
C15 Fe1 C22 127.2(4) . . ?
C15 Fe1 C18 68.1(3) . . ?
C15 Fe1 C21 163.4(4) . . ?
C15 Fe1 C17 68.4(3) . . ?
C15 Fe1 C23 109.5(2) . . ?
C15 Fe1 C20 155.5(4) . . ?
C15 Fe1 C16 41.5(3) . . ?
C21 Fe1 C22 40.4(4) . . ?
C21 Fe1 C18 107.3(4) . . ?
C21 Fe1 C17 119.2(4) . . ?
C21 Fe1 C23 68.1(4) . . ?
C21 Fe1 C20 40.3(3) . . ?
C17 Fe1 C22 154.8(4) . . ?
C17 Fe1 C18 40.5(3) . . ?
C17 Fe1 C23 161.8(5) . . ?
C17 Fe1 C20 106.5(4) . . ?
C23 Fe1 C22 40.7(5) . . ?
C23 Fe1 C18 157.0(5) . . ?
C23 Fe1 C20 67.5(4) . . ?
C20 Fe1 C22 67.5(4) . . ?
C20 Fe1 C18 124.6(4) . . ?
C16 Fe1 C22 164.2(4) . . ?
C16 Fe1 C18 68.5(3) . . ?
C16 Fe1 C21 153.4(3) . . ?
C16 Fe1 C17 40.5(3) . . ?
C16 Fe1 C23 125.9(4) . . ?
C16 Fe1 C20 119.0(4) . . ?
C24 Fe1 C19 157.2(3) . . ?
C24 Fe1 C22 67.7(3) . . ?
C24 Fe1 C15 121.8(3) . . ?
C24 Fe1 C18 161.0(3) . . ?
C24 Fe1 C21 67.7(4) . . ?
C24 Fe1 C17 124.4(4) . . ?
C24 Fe1 C23 40.1(4) . . ?
C24 Fe1 C20 40.0(4) . . ?
C24 Fe1 C16 107.2(4) . . ?
C12 O13 H13 109.5 . . ?
C10 N9 H9 118.9 . . ?
C10 N9 C8 122.1(6) . . ?
C8 N9 H9 118.9 . . ?
Fe1 C19 H19 125.3 . . ?
C15 C19 Fe1 69.8(4) . . ?
C15 C19 H19 125.5 . . ?
C15 C19 C18 108.9(8) . . ?
C18 C19 Fe1 71.0(4) . . ?
C18 C19 H19 125.5 . . ?
Fe1 C22 H22 126.7 . . ?
C21 C22 Fe1 69.2(5) . . ?
C21 C22 H22 126.2 . . ?
C21 C22 C23 107.5(10) . . ?
C23 C22 Fe1 69.4(5) . . ?
C23 C22 H22 126.2 . . ?
C19 C15 Fe1 69.8(4) . . ?
C19 C15 C10 129.4(8) . . ?
C19 C15 C16 107.9(5) . . ?
C10 C15 Fe1 122.8(3) . . ?
C16 C15 Fe1 69.5(3) . . ?
C16 C15 C10 122.5(8) . . ?
O11 C10 N9 122.4(6) . . ?
O11 C10 C15 120.2(7) . . ?
N9 C10 C15 117.4(8) . . ?
Fe1 C18 H18 127.5 . . ?
C19 C18 Fe1 68.8(4) . . ?
C19 C18 H18 126.4 . . ?
C19 C18 C17 107.3(8) . . ?
C17 C18 Fe1 69.0(5) . . ?
C17 C18 H18 126.4 . . ?
O13 C12 C8 110.8(6) . . ?
O14 C12 O13 124.9(7) . . ?
O14 C12 C8 124.3(6) . . ?
N9 C8 C12 107.0(5) . . ?
N9 C8 H8 109.2 . . ?
N9 C8 C2 110.9(5) . . ?
C12 C8 H8 109.2 . . ?
C12 C8 C2 111.3(5) . . ?
C2 C8 H8 109.2 . . ?
Fe1 C21 H21 124.9 . . ?
C22 C21 Fe1 70.4(5) . . ?
C22 C21 H21 126.0 . . ?
C20 C21 Fe1 70.2(5) . . ?
C20 C21 C22 107.9(11) . . ?
C20 C21 H21 126.0 . . ?
C3 C2 C8 121.0(6) . . ?
C3 C2 C7 118.3(7) . . ?
C7 C2 C8 120.5(7) . . ?
Fe1 C17 H17 126.0 . . ?
C18 C17 Fe1 70.5(5) . . ?
C18 C17 H17 125.4 . . ?
C16 C17 Fe1 69.7(4) . . ?
C16 C17 C18 109.2(8) . . ?
C16 C17 H17 125.4 . . ?
C2 C3 H3 119.5 . . ?
C4 C3 C2 121.0(8) . . ?
C4 C3 H3 119.5 . . ?
C7 C6 H6 120.0 . . ?
C5 C6 H6 120.0 . . ?
C5 C6 C7 120.1(8) . . ?
Fe1 C23 H23 126.1 . . ?
C22 C23 Fe1 69.9(5) . . ?
C22 C23 H23 126.4 . . ?
C24 C23 Fe1 69.2(5) . . ?
C24 C23 C22 107.3(6) . . ?
C24 C23 H23 126.4 . . ?
C2 C7 H7 119.4 . . ?
C6 C7 C2 121.1(8) . . ?
C6 C7 H7 119.4 . . ?
Fe1 C20 H20 126.8 . . ?
C21 C20 Fe1 69.5(5) . . ?
C21 C20 H20 125.9 . . ?
C24 C20 Fe1 69.3(5) . . ?
C24 C20 C21 108.1(10) . . ?
C24 C20 H20 125.9 . . ?
Fe1 C16 H16 126.0 . . ?
C15 C16 Fe1 69.0(4) . . ?
C15 C16 H16 126.7 . . ?
C17 C16 Fe1 69.8(4) . . ?
C17 C16 C15 106.6(7) . . ?
C17 C16 H16 126.7 . . ?
C6 C5 H5 120.3 . . ?
C6 C5 C4 119.5(7) . . ?
C4 C5 H5 120.3 . . ?
C3 C4 C5 119.9(8) . . ?
C3 C4 H4 120.0 . . ?
C5 C4 H4 120.0 . . ?
Fe1 C24 H24 124.8 . . ?
C23 C24 Fe1 70.6(5) . . ?
C23 C24 H24 125.5 . . ?
C20 C24 Fe1 70.7(5) . . ?
C20 C24 C23 109.1(9) . . ?
C20 C24 H24 125.5 . . ?

loop_
_geom_bond_atom_site_label_1
_geom_bond_atom_site_label_2
_geom_bond_distance
_geom_bond_site_symmetry_2
_geom_bond_publ_flag
Fe1 C19 2.036(7) . ?
Fe1 C22 2.058(9) . ?
Fe1 C15 2.036(4) . ?
Fe1 C18 2.064(7) . ?
Fe1 C21 2.042(8) . ?
Fe1 C17 2.044(7) . ?
Fe1 C23 2.051(6) . ?
Fe1 C20 2.051(8) . ?
Fe1 C16 2.042(7) . ?
Fe1 C24 2.033(8) . ?
O13 H13 0.8200 . ?
O13 C12 1.320(8) . ?
O11 C10 1.253(9) . ?
O14 C12 1.208(9) . ?
N9 H9 0.8600 . ?
N9 C10 1.324(9) . ?
N9 C8 1.456(8) . ?
C19 H19 0.9300 . ?
C19 C15 1.408(12) . ?
C19 C18 1.412(11) . ?
C22 H22 0.9300 . ?
C22 C21 1.414(15) . ?
C22 C23 1.428(17) . ?
C15 C10 1.487(8) . ?
C15 C16 1.445(11) . ?
C18 H18 0.9300 . ?
C18 C17 1.422(11) . ?
C12 C8 1.512(9) . ?
C8 H8 0.9800 . ?
C8 C2 1.528(9) . ?
C21 H21 0.9300 . ?
C21 C20 1.409(10) . ?
C2 C3 1.378(10) . ?
C2 C7 1.383(10) . ?
C17 H17 0.9300 . ?
C17 C16 1.414(11) . ?
C3 H3 0.9300 . ?
C3 C4 1.377(10) . ?
C6 H6 0.9300 . ?
C6 C7 1.380(11) . ?
C6 C5 1.369(16) . ?
C23 H23 0.9300 . ?
C23 C24 1.402(15) . ?
C7 H7 0.9300 . ?
C20 H20 0.9300 . ?
C20 C24 1.396(13) . ?
C16 H16 0.9300 . ?
C5 H5 0.9300 . ?
C5 C4 1.390(13) . ?
C4 H4 0.9300 . ?
C24 H24 0.9300 . ?

loop_
_geom_torsion_atom_site_label_1
_geom_torsion_atom_site_label_2
_geom_torsion_atom_site_label_3
_geom_torsion_atom_site_label_4
_geom_torsion
_geom_torsion_site_symmetry_1
_geom_torsion_site_symmetry_2
_geom_torsion_site_symmetry_3
_geom_torsion_site_symmetry_4
_geom_torsion_publ_flag
Fe1 C19 C15 C10 116.4(5) . . . . ?
Fe1 C19 C15 C16 -59.2(4) . . . . ?
Fe1 C19 C18 C17 58.4(6) . . . . ?
Fe1 C22 C21 C20 -60.5(7) . . . . ?
Fe1 C22 C23 C24 59.4(5) . . . . ?
Fe1 C15 C10 O11 -88.9(8) . . . . ?
Fe1 C15 C10 N9 90.7(8) . . . . ?
Fe1 C15 C16 C17 -60.0(5) . . . . ?
Fe1 C18 C17 C16 59.1(6) . . . . ?
Fe1 C21 C20 C24 -58.7(6) . . . . ?
Fe1 C17 C16 C15 59.5(4) . . . . ?
Fe1 C23 C24 C20 60.5(6) . . . . ?
Fe1 C20 C24 C23 -60.5(5) . . . . ?
O13 C12 C8 N9 171.0(5) . . . . ?
O13 C12 C8 C2 -67.8(7) . . . . ?
O14 C12 C8 N9 -11.2(9) . . . . ?
O14 C12 C8 C2 110.1(7) . . . . ?
N9 C8 C2 C3 -99.5(7) . . . . ?
N9 C8 C2 C7 76.2(8) . . . . ?
C19 C15 C10 O11 -178.7(6) . . . . ?
C19 C15 C10 N9 0.9(8) . . . . ?
C19 C15 C16 Fe1 59.4(4) . . . . ?
C19 C15 C16 C17 -0.7(6) . . . . ?
C19 C18 C17 Fe1 -58.2(5) . . . . ?
C19 C18 C17 C16 0.9(10) . . . . ?
C22 C21 C20 Fe1 60.6(6) . . . . ?
C22 C21 C20 C24 1.9(11) . . . . ?
C22 C23 C24 Fe1 -59.8(5) . . . . ?
C22 C23 C24 C20 0.7(7) . . . . ?
C15 C19 C18 Fe1 -59.7(4) . . . . ?
C15 C19 C18 C17 -1.3(9) . . . . ?
C10 N9 C8 C12 -161.0(5) . . . . ?
C10 N9 C8 C2 77.5(8) . . . . ?
C10 C15 C16 Fe1 -116.6(5) . . . . ?
C10 C15 C16 C17 -176.6(5) . . . . ?
C18 C19 C15 Fe1 60.4(5) . . . . ?
C18 C19 C15 C10 176.8(5) . . . . ?
C18 C19 C15 C16 1.2(6) . . . . ?
C18 C17 C16 Fe1 -59.6(6) . . . . ?
C18 C17 C16 C15 -0.1(9) . . . . ?
C12 C8 C2 C3 141.5(7) . . . . ?
C12 C8 C2 C7 -42.7(8) . . . . ?
C8 N9 C10 O11 7.9(8) . . . . ?
C8 N9 C10 C15 -171.7(5) . . . . ?
C8 C2 C3 C4 176.0(6) . . . . ?
C8 C2 C7 C6 -177.4(6) . . . . ?
C21 C22 C23 Fe1 -59.0(6) . . . . ?
C21 C22 C23 C24 0.4(7) . . . . ?
C21 C20 C24 Fe1 58.9(7) . . . . ?
C21 C20 C24 C23 -1.6(10) . . . . ?
C2 C3 C4 C5 1.3(12) . . . . ?
C3 C2 C7 C6 -1.5(11) . . . . ?
C6 C5 C4 C3 -1.3(12) . . . . ?
C23 C22 C21 Fe1 59.1(5) . . . . ?
C23 C22 C21 C20 -1.4(10) . . . . ?
C7 C2 C3 C4 0.1(12) . . . . ?
C7 C6 C5 C4 -0.1(12) . . . . ?
C16 C15 C10 O11 -3.7(8) . . . . ?
C16 C15 C10 N9 175.9(5) . . . . ?
C5 C6 C7 C2 1.5(12) . . . . ?
